data_7061557
loop_
_publ_author_name
'Chai, Juan'
'Yuan, Luohao'
'Wang, Shiwei'
'Li, Tong'
'Wu, Mingxue'
'Huang, Zhiwei'
'Yin, Hongfeng'

_publ_section_title
;
 A series of novel Cu-based MOFs: syntheses, structural diversity,
 catalytic properties and mimic peroxidase activity for colorimetric
 detection of H2O2
;
_journal_issue 25
_journal_name_full 'New Journal of Chemistry'
_journal_page_first 12372
_journal_page_last 12380
_journal_paper_doi 10.1039/D2NJ01981G
_journal_volume 46
_journal_year 2022
_chemical_formula_moiety 'C59 H41 Cu6 N5 O30, 2(H2 O), 4[C3H7NO], 3.4[H2O]'
_chemical_formula_sum 'C59 H45 Cu6 N5 O32'
_chemical_formula_weight 1717.24
_space_group_crystal_system triclinic
_space_group_IT_number 2
_space_group_name_Hall '-P 1'
_space_group_name_H-M_alt 'P -1'
_atom_sites_solution_hydrogens mixed
_audit_creation_date 2022-05-24
_audit_creation_method
;
Olex2 1.3
(compiled 2020.11.12 svn.r5f609507 for OlexSys, GUI svn.r6408)
;
_audit_update_record
;
2022-05-24 deposited with the CCDC.	2022-05-25 downloaded from the CCDC.
;
_cell_angle_alpha 72.135(7)
_cell_angle_beta 80.514(7)
_cell_angle_gamma 89.314(9)
_cell_formula_units_Z 1
_cell_length_a 8.4291(15)
_cell_length_b 16.414(3)
_cell_length_c 16.973(3)
_cell_measurement_reflns_used 9858
_cell_measurement_temperature 170(2)
_cell_measurement_theta_max 27.35
_cell_measurement_theta_min 2.45
_cell_volume 2202.6(7)
_computing_cell_refinement 'SAINT V8.38A (Bruker, 2018)'
_computing_data_collection 'Bruker APEX2'
_computing_data_reduction 'SAINT V8.38A (Bruker, 2018)'
_computing_molecular_graphics 'Olex2 1.3 (Dolomanov et al., 2009)'
_computing_publication_material 'Olex2 1.3 (Dolomanov et al., 2009)'
_computing_structure_refinement 'SHELXL 2016/4 (Sheldrick, 2015)'
_computing_structure_solution 'SHELXT 2014/5 (Sheldrick, 2014)'
_diffrn_ambient_temperature 170.0
_diffrn_measured_fraction_theta_full 0.998
_diffrn_measured_fraction_theta_max 0.994
_diffrn_measurement_device_type 'Bruker APEX-II CCD'
_diffrn_measurement_method '\f and \w scans'
_diffrn_radiation_type MoK\a
_diffrn_radiation_wavelength 0.71073
_diffrn_reflns_av_R_equivalents 0.1042
_diffrn_reflns_av_unetI/netI 0.0492
_diffrn_reflns_Laue_measured_fraction_full 0.998
_diffrn_reflns_Laue_measured_fraction_max 0.994
_diffrn_reflns_limit_h_max 10
_diffrn_reflns_limit_h_min -10
_diffrn_reflns_limit_k_max 21
_diffrn_reflns_limit_k_min -21
_diffrn_reflns_limit_l_max 21
_diffrn_reflns_limit_l_min -22
_diffrn_reflns_number 97355
_diffrn_reflns_point_group_measured_fraction_full 0.998
_diffrn_reflns_point_group_measured_fraction_max 0.994
_diffrn_reflns_theta_full 25.242
_diffrn_reflns_theta_max 27.624
_diffrn_reflns_theta_min 2.090
_exptl_absorpt_coefficient_mu 1.495
_exptl_absorpt_correction_T_max 0.7456
_exptl_absorpt_correction_T_min 0.6271
_exptl_absorpt_correction_type multi-scan
_exptl_crystal_colour blue
_exptl_crystal_colour_primary blue
_exptl_crystal_density_diffrn 1.295
_exptl_crystal_description block
_exptl_crystal_F_000 864
_exptl_crystal_size_max 0.5
_exptl_crystal_size_mid 0.2
_exptl_crystal_size_min 0.2
_refine_diff_density_max 1.026
_refine_diff_density_min -0.785
_refine_diff_density_rms 0.096
_refine_ls_extinction_method none
_refine_ls_goodness_of_fit_ref 1.033
_refine_ls_hydrogen_treatment constr
_refine_ls_matrix_type full
_refine_ls_number_parameters 495
_refine_ls_number_reflns 10177
_refine_ls_number_restraints 357
_refine_ls_restrained_S_all 1.028
_refine_ls_R_factor_all 0.0644
_refine_ls_R_factor_gt 0.0477
_refine_ls_shift/su_max 0.005
_refine_ls_shift/su_mean 0.000
_refine_ls_structure_factor_coef Fsqd
_refine_ls_weighting_details 'w=1/[\s^2^(Fo^2^)+(0.0406P)^2^+6.8755P] where P=(Fo^2^+2Fc^2^)/3'
_refine_ls_weighting_scheme calc
_refine_ls_wR_factor_gt 0.1240
_refine_ls_wR_factor_ref 0.1320
_reflns_Friedel_coverage 0.000
_reflns_number_gt 7846
_reflns_number_total 10177
_reflns_threshold_expression 'I > 2\s(I)'
_cod_data_source_file d2nj01981g2.cif
_cod_data_source_block 1
_cod_depositor_comments 'Adding full bibliography for 7061557--7061559.cif.'
_cod_original_cell_volume 2202.7(7)
_cod_database_code 7061557
_shelx_shelxl_version_number 2016/4
_shelx_space_group_comment
;
The symmetry employed for this shelxl refinement is uniquely defined
by the following loop, which should always be used as a source of
symmetry information in preference to the above space-group names.
They are only intended as comments.
;
_shelx_estimated_absorpt_t_max 0.754
_shelx_estimated_absorpt_t_min 0.522
_olex2_refinement_description
;
1. Fixed Uiso
 At 1.2 times of:
  All C(H) groups
 At 1.5 times of:
  All C(H,H,H) groups, All O(H,H) groups
2. Restrained distances
 N3-C14 \\sim N3-C17 \\sim N3-C1A
 with sigma of 0.02
3. Uiso/Uaniso restraints and constraints
All non-hydrogen atoms have similar U: within 2A with sigma of 0.01 and sigma
for terminal atoms of 0.02 within 2A
4. Rigid body (RIGU) restrains
 C14, O16, C1A, N3, C17
 with sigma for 1-2 distances of 0.004 and sigma for 1-3 distances of 0.004
5. Others
 Fixed Sof: O16(0.5) N3(0.5) C14(0.5) H14(0.5) C17(0.5) H17A(0.5) H17B(0.5)
 H17C(0.5) C1A(0.5) H1AA(0.5) H1AB(0.5) H1AC(0.5) O17(0.5) H17D(0.5) H17E(0.5)
6.a Free rotating group:
 O15(H15A,H15B)
6.b Rotating group:
 O6(H6A,H6B), O3(H3A,H3B), O17(H17D,H17E)
6.c Aromatic/amide H refined with riding coordinates:
 C19(H19), C5(H5), C22(H22), C13(H13), C11(H11), C24(H24), C26(H26), C21(H21),
 C8(H8), C4(H4), C25(H25), C3(H3), C14(H14)
6.d Idealised Me refined as rotating group:
 C17(H17A,H17B,H17C), C1A(H1AA,H1AB,H1AC)
;
_smtbx_masks_special_details
;
A solvent mask was calculated and 192 electrons were 
found in a volume of 725\%A^3^ in 2 voids per unit cell. 
This is consistent with the presence of 
2[C3H7NO], 1.7[H2O] per Asymmetric Unit 
which account for 194 electrons 
per unit cell.
;
_smtbx_masks_void_probe_radius 1.2
_smtbx_masks_void_truncation_radius 1.2
_olex2_submission_special_instructions 'No special instructions were received'

loop_
_space_group_symop_operation_xyz
'x, y, z'
'-x, -y, -z'

loop_
_atom_site_label
_atom_site_type_symbol
_atom_site_fract_x
_atom_site_fract_y
_atom_site_fract_z
_atom_site_U_iso_or_equiv
_atom_site_adp_type
_atom_site_occupancy
_atom_site_site_symmetry_order
_atom_site_calc_flag
_atom_site_refinement_flags_posn
_atom_site_refinement_flags_adp
_atom_site_refinement_flags_occupancy
_atom_site_disorder_assembly
_atom_site_disorder_group
Cu2 Cu 0.88327(5) 0.82332(3) 0.21706(2) 0.01999(11) Uani 1 1 d . U . . .
O1 O 0.8508(4) 0.67928(18) 0.39187(16) 0.0358(7) Uani 1 1 d . U . . .
Cu1 Cu 0.99442(5) 0.67129(3) 0.28954(3) 0.02050(11) Uani 1 1 d . U . . .
Cu3 Cu 0.57294(5) 0.24514(3) 0.25120(2) 0.02090(11) Uani 1 1 d . U . . .
O5 O 0.8114(3) 0.62729(17) 0.25510(17) 0.0314(6) Uani 1 1 d . U . . .
O4 O 0.7172(4) 0.75598(18) 0.19523(19) 0.0365(7) Uani 1 1 d . U . . .
O14 O 0.5697(3) 1.11903(16) 0.29475(16) 0.0289(6) Uani 1 1 d . U . . .
O10 O 0.0183(4) 0.81620(19) 0.11395(16) 0.0378(7) Uani 1 1 d . U . . .
O9 O 0.1173(3) 0.68984(18) 0.17444(16) 0.0326(6) Uani 1 1 d . U . . .
O2 O 0.7674(4) 0.80967(18) 0.33050(16) 0.0352(7) Uani 1 1 d . U . . .
O7 O 0.5792(3) 0.37069(16) 0.21375(16) 0.0298(6) Uani 1 1 d . U . . .
O11 O 0.0704(4) 0.86571(19) 0.24962(19) 0.0382(7) Uani 1 1 d . U . . .
O12 O 0.1585(4) 0.73762(18) 0.31502(19) 0.0360(7) Uani 1 1 d . U . . .
N2 N 0.3349(4) 0.75749(19) -0.13334(18) 0.0258(6) Uani 1 1 d . U . . .
O8 O 0.3453(4) 0.38192(18) 0.16726(19) 0.0388(7) Uani 1 1 d . U . . .
N1 N 0.5474(4) 0.75414(19) 0.63497(18) 0.0236(6) Uani 1 1 d . U . . .
C6 C 0.5590(4) 0.8020(2) 0.4843(2) 0.0208(7) Uani 1 1 d . U . . .
C18 C 0.5974(4) 0.6341(2) 0.1790(2) 0.0239(7) Uani 1 1 d . U . . .
C19 C 0.5039(4) 0.6858(2) 0.1243(2) 0.0234(7) Uani 1 1 d . U . . .
H19 H 0.507203 0.746088 0.113947 0.028 Uiso 1 1 calc R U . . .
O13 O 0.3304(5) 1.1296(2) 0.2579(3) 0.0671(12) Uani 1 1 d . U . . .
C7 C 0.4789(4) 0.8535(2) 0.4147(2) 0.0213(7) Uani 1 1 d . U . . .
C20 C 0.4064(4) 0.6493(2) 0.0852(2) 0.0209(7) Uani 1 1 d . U . . .
C29 C 0.1947(4) 0.7551(2) 0.0276(2) 0.0245(7) Uani 1 1 d . U . . .
C5 C 0.4941(4) 0.8016(2) 0.5654(2) 0.0231(7) Uani 1 1 d . U . . .
H5 H 0.406550 0.837303 0.571959 0.028 Uiso 1 1 calc R U . . .
C23 C 0.3254(4) 0.7055(2) 0.0162(2) 0.0208(7) Uani 1 1 d . U . . .
C1 C 0.7745(4) 0.7451(2) 0.3919(2) 0.0253(7) Uani 1 1 d . U . . .
C22 C 0.5870(4) 0.5455(2) 0.1971(2) 0.0237(7) Uani 1 1 d . U . . .
H22 H 0.650638 0.510252 0.234363 0.028 Uiso 1 1 calc R U . . .
C31 C 0.1625(5) 0.8181(2) 0.2935(2) 0.0267(8) Uani 1 1 d . U . . .
C28 C 0.1034(4) 0.7534(2) 0.1134(2) 0.0258(7) Uani 1 1 d . U . . .
C13 C 0.3736(4) 0.8134(2) 0.3828(2) 0.0245(7) Uani 1 1 d . U . . .
H13 H 0.362071 0.752605 0.401339 0.029 Uiso 1 1 calc R U . . .
C11 C 0.3048(5) 0.9500(2) 0.2955(2) 0.0276(8) Uani 1 1 d . U . . .
H11 H 0.242515 0.983139 0.256140 0.033 Uiso 1 1 calc R U . . .
C24 C 0.3896(4) 0.7087(2) -0.0649(2) 0.0227(7) Uani 1 1 d . U . . .
H24 H 0.478272 0.674044 -0.072806 0.027 Uiso 1 1 calc R U . . .
C00Y C 0.7166(5) 0.6755(2) 0.2135(2) 0.0259(7) Uani 1 1 d . U . . .
C26 C 0.1410(5) 0.8082(3) -0.0431(2) 0.0335(9) Uani 1 1 d . U . . .
H26 H 0.054804 0.844835 -0.037083 0.040 Uiso 1 1 calc R U . . .
C32 C 0.4154(5) 0.9907(2) 0.3243(2) 0.0268(8) Uani 1 1 d . U . . .
C21 C 0.3959(4) 0.5613(2) 0.1037(2) 0.0226(7) Uani 1 1 d . U . . .
H21 H 0.327754 0.536259 0.077316 0.027 Uiso 1 1 calc R U . . .
C12 C 0.2839(5) 0.8609(2) 0.3236(2) 0.0265(7) Uani 1 1 d . U . . .
C8 C 0.5000(4) 0.9428(2) 0.3845(2) 0.0247(7) Uani 1 1 d . U . . .
H8 H 0.573366 0.970688 0.405653 0.030 Uiso 1 1 calc R U . . .
C10 C 0.4395(5) 1.0873(2) 0.2901(2) 0.0303(8) Uani 1 1 d . U . . .
C2 C 0.6883(4) 0.7482(2) 0.4767(2) 0.0256(7) Uani 1 1 d . U . . .
C4 C 0.6705(5) 0.7052(3) 0.6259(2) 0.0346(9) Uani 1 1 d . U . . .
H4 H 0.710704 0.672186 0.674535 0.042 Uiso 1 1 calc R U . . .
C25 C 0.2126(5) 0.8077(3) -0.1220(2) 0.0340(9) Uani 1 1 d . U . . .
H25 H 0.174118 0.844070 -0.169660 0.041 Uiso 1 1 calc R U . . .
C3 C 0.7432(5) 0.7003(3) 0.5479(2) 0.0350(9) Uani 1 1 d . U . . .
H3 H 0.830569 0.663864 0.543924 0.042 Uiso 1 1 calc R U . . .
C16 C 0.4846(4) 0.5089(2) 0.1608(2) 0.0233(7) Uani 1 1 d . U . . .
C15 C 0.4663(5) 0.4126(2) 0.1818(2) 0.0255(8) Uani 1 1 d . U . . .
O6 O 0.8222(5) 0.2491(4) 0.2918(3) 0.0839(15) Uani 1 1 d . . . . .
H6A H 0.905091 0.258500 0.247128 0.126 Uiso 1 1 d R U . . .
H6B H 0.845596 0.196951 0.326478 0.126 Uiso 1 1 d R U . . .
O15 O 0.8845(5) 0.7511(3) -0.1998(4) 0.0852(15) Uani 1 1 d G . . . .
H15A H 0.841890 0.797727 -0.226548 0.128 Uiso 1 1 d G U . . .
H15B H 0.855322 0.746643 -0.147072 0.128 Uiso 1 1 d G U . . .
O3 O 0.7903(5) 0.9479(2) 0.1703(3) 0.0728(12) Uani 1 1 d . . . . .
H3A H 0.812560 1.002003 0.184642 0.109 Uiso 1 1 d R U . . .
H3B H 0.713497 0.968198 0.128518 0.109 Uiso 1 1 d R U . . .
O16 O 1.094(3) 0.549(2) 0.343(2) 0.054(4) Uani 0.5 1 d . U P A 2
N3 N 0.9245(12) 0.4264(6) 0.3695(6) 0.073(2) Uani 0.5 1 d D U P A 2
C14 C 0.9778(13) 0.4920(7) 0.4021(8) 0.058(2) Uani 0.5 1 d D U P A 2
H14 H 0.938652 0.495768 0.456603 0.070 Uiso 0.5 1 calc R U P A 2
C17 C 1.0047(16) 0.4313(7) 0.2778(8) 0.071(3) Uani 0.5 1 d D U P A 2
H17A H 0.949331 0.472719 0.237489 0.106 Uiso 0.5 1 calc R U P A 2
H17B H 0.996505 0.374780 0.270318 0.106 Uiso 0.5 1 calc R U P A 2
H17C H 1.118341 0.449635 0.268459 0.106 Uiso 0.5 1 calc R U P A 2
C1A C 0.816(2) 0.3610(10) 0.4346(12) 0.122(6) Uani 0.5 1 d D U P A 2
H1AA H 0.876476 0.309962 0.456722 0.183 Uiso 0.5 1 calc R U P A 2
H1AB H 0.728004 0.345583 0.410036 0.183 Uiso 0.5 1 calc R U P A 2
H1AC H 0.771952 0.383829 0.480237 0.183 Uiso 0.5 1 calc R U P A 2
O17 O 1.068(3) 0.5504(19) 0.3562(16) 0.040(3) Uani 0.5 1 d . U P A 1
H17D H 1.042423 0.504712 0.333963 0.061 Uiso 0.5 1 d R U P A 1
H17E H 1.189340 0.543914 0.348706 0.061 Uiso 0.5 1 d R U P A 1

loop_
_atom_site_aniso_label
_atom_site_aniso_U_11
_atom_site_aniso_U_22
_atom_site_aniso_U_33
_atom_site_aniso_U_23
_atom_site_aniso_U_13
_atom_site_aniso_U_12
Cu2 0.0228(2) 0.0206(2) 0.0173(2) -0.00680(16) -0.00391(16) 0.00348(16)
O1 0.0452(17) 0.0371(15) 0.0199(13) -0.0067(11) 0.0039(11) 0.0139(13)
Cu1 0.0230(2) 0.0211(2) 0.0177(2) -0.00619(16) -0.00430(16) 0.00332(16)
Cu3 0.0303(2) 0.0173(2) 0.01367(19) -0.00358(15) -0.00203(16) 0.00419(17)
O5 0.0328(15) 0.0287(14) 0.0343(14) -0.0069(11) -0.0161(12) -0.0006(11)
O4 0.0382(16) 0.0266(14) 0.0523(18) -0.0160(13) -0.0222(14) 0.0045(12)
O14 0.0410(16) 0.0208(13) 0.0232(13) -0.0050(10) -0.0046(11) 0.0019(11)
O10 0.0503(18) 0.0393(16) 0.0196(13) -0.0083(12) 0.0036(12) 0.0153(14)
O9 0.0369(15) 0.0391(16) 0.0178(12) -0.0063(11) 0.0012(11) 0.0110(12)
O2 0.0440(17) 0.0357(15) 0.0206(13) -0.0055(11) 0.0025(11) 0.0109(13)
O7 0.0413(16) 0.0199(13) 0.0266(13) -0.0048(10) -0.0065(11) 0.0063(11)
O11 0.0403(17) 0.0343(16) 0.0414(16) -0.0060(13) -0.0215(13) -0.0034(13)
O12 0.0381(16) 0.0291(15) 0.0466(17) -0.0129(13) -0.0210(13) 0.0013(12)
N2 0.0348(17) 0.0241(15) 0.0169(14) -0.0051(12) -0.0028(12) 0.0075(13)
O8 0.0452(18) 0.0268(15) 0.0456(17) -0.0103(13) -0.0128(14) -0.0060(13)
N1 0.0298(16) 0.0234(15) 0.0162(13) -0.0051(11) -0.0019(12) 0.0050(12)
C6 0.0267(18) 0.0180(16) 0.0170(15) -0.0044(12) -0.0036(13) 0.0002(13)
C18 0.0264(18) 0.0247(17) 0.0218(16) -0.0074(13) -0.0070(14) 0.0007(14)
C19 0.0282(18) 0.0212(17) 0.0218(16) -0.0067(13) -0.0068(14) 0.0026(14)
O13 0.076(3) 0.0295(18) 0.098(3) -0.0050(18) -0.049(2) 0.0137(17)
C7 0.0235(17) 0.0216(16) 0.0173(15) -0.0034(13) -0.0046(13) 0.0032(13)
C20 0.0231(17) 0.0221(16) 0.0162(15) -0.0048(13) -0.0017(13) 0.0025(13)
C29 0.0279(18) 0.0277(18) 0.0191(16) -0.0096(14) -0.0028(14) 0.0029(14)
C5 0.0266(18) 0.0226(17) 0.0199(16) -0.0068(13) -0.0029(13) 0.0036(14)
C23 0.0252(17) 0.0185(15) 0.0179(15) -0.0039(12) -0.0048(13) 0.0002(13)
C1 0.0265(18) 0.0318(19) 0.0183(16) -0.0096(14) -0.0023(13) 0.0019(15)
C22 0.0246(18) 0.0238(17) 0.0222(17) -0.0065(14) -0.0039(14) 0.0042(14)
C31 0.0282(18) 0.0299(19) 0.0226(17) -0.0078(14) -0.0067(14) -0.0014(15)
C28 0.0249(18) 0.0351(19) 0.0194(16) -0.0116(14) -0.0034(13) 0.0041(15)
C13 0.0292(19) 0.0209(17) 0.0229(17) -0.0052(13) -0.0061(14) 0.0006(14)
C11 0.0310(19) 0.0270(18) 0.0256(18) -0.0047(14) -0.0139(15) 0.0044(15)
C24 0.0271(18) 0.0213(16) 0.0205(16) -0.0069(13) -0.0052(14) 0.0038(14)
C00Y 0.0272(18) 0.0288(18) 0.0242(17) -0.0109(14) -0.0062(14) 0.0043(15)
C26 0.038(2) 0.040(2) 0.0239(18) -0.0117(16) -0.0053(16) 0.0184(17)
C32 0.0309(19) 0.0214(17) 0.0272(18) -0.0050(14) -0.0071(15) 0.0018(14)
C21 0.0254(18) 0.0215(17) 0.0216(16) -0.0064(13) -0.0063(14) -0.0013(14)
C12 0.0275(18) 0.0286(18) 0.0245(17) -0.0090(14) -0.0058(14) 0.0005(15)
C8 0.0276(18) 0.0247(17) 0.0231(17) -0.0078(14) -0.0070(14) 0.0010(14)
C10 0.042(2) 0.0228(18) 0.0253(18) -0.0041(14) -0.0091(16) 0.0042(16)
C2 0.0276(18) 0.0283(18) 0.0190(16) -0.0073(14) 0.0006(14) 0.0041(15)
C4 0.040(2) 0.039(2) 0.0214(18) -0.0053(16) -0.0055(16) 0.0168(18)
C25 0.044(2) 0.037(2) 0.0195(17) -0.0065(15) -0.0090(16) 0.0196(18)
C3 0.035(2) 0.042(2) 0.0249(18) -0.0088(16) -0.0013(16) 0.0186(18)
C16 0.0281(18) 0.0196(16) 0.0223(16) -0.0066(13) -0.0048(14) 0.0027(14)
C15 0.034(2) 0.0237(18) 0.0162(16) -0.0036(13) -0.0014(14) 0.0011(15)
O6 0.037(2) 0.163(5) 0.058(3) -0.040(3) -0.0137(18) 0.005(3)
O15 0.046(2) 0.076(3) 0.122(4) -0.015(3) -0.013(3) 0.014(2)
O3 0.082(3) 0.039(2) 0.087(3) -0.002(2) -0.021(2) 0.025(2)
O16 0.050(8) 0.039(5) 0.066(9) -0.008(6) -0.009(6) 0.017(5)
N3 0.068(5) 0.043(4) 0.103(6) -0.013(4) -0.015(5) 0.007(4)
C14 0.053(5) 0.040(4) 0.075(6) -0.012(4) -0.003(4) 0.010(4)
C17 0.099(9) 0.043(6) 0.095(7) -0.043(6) -0.046(6) 0.012(6)
C1A 0.117(11) 0.071(9) 0.152(12) -0.009(9) 0.004(10) -0.038(8)
O17 0.039(7) 0.027(4) 0.048(7) 0.000(5) -0.008(5) 0.012(5)

loop_
_atom_type_symbol
_atom_type_description
_atom_type_scat_dispersion_real
_atom_type_scat_dispersion_imag
_atom_type_scat_source
C C 0.0033 0.0016 'International Tables Vol C Tables 4.2.6.8 and 6.1.1.4'
H H 0.0000 0.0000 'International Tables Vol C Tables 4.2.6.8 and 6.1.1.4'
Cu Cu 0.3201 1.2651 'International Tables Vol C Tables 4.2.6.8 and 6.1.1.4'
N N 0.0061 0.0033 'International Tables Vol C Tables 4.2.6.8 and 6.1.1.4'
O O 0.0106 0.0060 'International Tables Vol C Tables 4.2.6.8 and 6.1.1.4'

loop_
_geom_angle_atom_site_label_1
_geom_angle_atom_site_label_2
_geom_angle_atom_site_label_3
_geom_angle
_geom_angle_site_symmetry_1
_geom_angle_site_symmetry_3
_geom_angle_publ_flag
C14b O16b Cu1 111.0(17) . . ?
O16b C14b N3 111.3(19) . . ?
O16b C14b H14 124.3 . . ?
N3b C14b H14 124.4 . . ?
C1Ab N3b C17 131.6(11) . . ?
O4 Cu2 Cu1 83.94(8) . . ?
O4 Cu2 O10 88.31(14) . 1_655 ?
O4 Cu2 O2 91.40(13) . . ?
O4 Cu2 O11 166.99(12) . 1_655 ?
O4 Cu2 O3 98.64(15) . . ?
O10 Cu2 Cu1 85.31(8) 1_655 . ?
O10 Cu2 O3 99.67(15) 1_655 . ?
O2 Cu2 Cu1 83.60(8) . . ?
O2 Cu2 O10 168.87(12) . 1_655 ?
O2 Cu2 O3 91.37(15) . . ?
O11 Cu2 Cu1 83.07(9) 1_655 . ?
O11 Cu2 O10 89.86(14) 1_655 1_655 ?
O11 Cu2 O2 87.91(13) 1_655 . ?
O11 Cu2 O3 94.37(15) 1_655 . ?
O3 Cu2 Cu1 174.42(13) . . ?
C1 O1 Cu1 121.5(2) . . ?
O1 Cu1 Cu2 84.08(8) . . ?
O1 Cu1 O9 166.45(11) . 1_655 ?
O1 Cu1 O16 98.9(7) . . ?
O1 Cu1 O17 91.1(6) . . ?
O5 Cu1 Cu2 83.90(8) . . ?
O5 Cu1 O1 89.52(13) . . ?
O5 Cu1 O9 88.76(12) . 1_655 ?
O5 Cu1 O16 96.7(10) . . ?
O5 Cu1 O17 95.5(9) . . ?
O9 Cu1 Cu2 82.37(8) 1_655 . ?
O9 Cu1 O16 94.7(7) 1_655 . ?
O9 Cu1 O17 102.5(6) 1_655 . ?
O12 Cu1 Cu2 84.56(9) 1_655 . ?
O12 Cu1 O1 88.33(13) 1_655 . ?
O12 Cu1 O5 168.42(12) 1_655 . ?
O12 Cu1 O9 90.67(13) 1_655 1_655 ?
O12 Cu1 O16 94.9(10) 1_655 . ?
O12 Cu1 O17 95.9(9) 1_655 . ?
O14 Cu3 N2 90.94(11) 1_545 2_665 ?
O14 Cu3 N1 88.57(11) 1_545 2_666 ?
O14 Cu3 O6 88.80(17) 1_545 . ?
O7 Cu3 O14 176.86(11) . 1_545 ?
O7 Cu3 N2 91.61(12) . 2_665 ?
C14b N3b C17 116.3(9) . . ?
N3b C17b H17A 109.5 . . ?
N3b C17b H17B 109.5 . . ?
H17Ab C17b H17B 109.5 . . ?
N3b C17b H17C 109.5 . . ?
H17Bb C17b H17C 109.5 . . ?
H17Ab C17b H17C 109.5 . . ?
C14b N3b C1A 111.6(11) . . ?
N3b C1Ab H1AA 109.5 . . ?
H1AAb C1Ab H1AB 109.5 . . ?
N3b C1Ab H1AB 109.5 . . ?
H1ABb C1Ab H1AC 109.5 . . ?
N3b C1Ab H1AC 109.5 . . ?
H1AAb C1Ab H1AC 109.5 . . ?
H17Da O17a H17E 97.0 . . ?
O17a Cu1 Cu2 175.1(6) . . ?
O16b Cu1 Cu2 177.0(7) . . ?
Cu1 O17a H17D 113.4 . . ?
Cu1 O17a H17E 114.7 . . ?
O7 Cu3 N1 89.14(11) . 2_666 ?
O7 Cu3 O6 89.15(16) . . ?
N2 Cu3 O6 94.90(14) 2_665 . ?
N1 Cu3 N2 172.58(13) 2_666 2_665 ?
N1 Cu3 O6 92.50(14) 2_666 . ?
C00Y O5 Cu1 122.8(2) . . ?
C00Y O4 Cu2 123.4(3) . . ?
C10 O14 Cu3 110.9(2) . 1_565 ?
C28 O10 Cu2 121.6(2) . 1_455 ?
C28 O9 Cu1 123.7(2) . 1_455 ?
C1 O2 Cu2 123.6(2) . . ?
C15 O7 Cu3 121.8(3) . . ?
C31 O11 Cu2 123.9(3) . 1_455 ?
C31 O12 Cu1 122.6(3) . 1_455 ?
C24 N2 Cu3 122.4(2) . 2_665 ?
C25 N2 Cu3 119.9(2) . 2_665 ?
C25 N2 C24 117.7(3) . . ?
C5 N1 Cu3 118.7(2) . 2_666 ?
C4 N1 Cu3 123.2(2) . 2_666 ?
C4 N1 C5 118.0(3) . . ?
C5 C6 C7 117.5(3) . . ?
C5 C6 C2 116.6(3) . . ?
C2 C6 C7 125.7(3) . . ?
C19 C18 C00Y 119.3(3) . . ?
C22 C18 C19 119.9(3) . . ?
C22 C18 C00Y 120.7(3) . . ?
C18 C19 H19 120.0 . . ?
C20 C19 C18 120.0(3) . . ?
C20 C19 H19 120.0 . . ?
C13 C7 C6 119.5(3) . . ?
C13 C7 C8 119.2(3) . . ?
C8 C7 C6 121.1(3) . . ?
C19 C20 C23 120.0(3) . . ?
C21 C20 C19 119.8(3) . . ?
C21 C20 C23 119.9(3) . . ?
C23 C29 C28 123.8(3) . . ?
C23 C29 C26 118.3(3) . . ?
C26 C29 C28 117.9(3) . . ?
N1 C5 C6 124.2(3) . . ?
N1 C5 H5 117.9 . . ?
C6 C5 H5 117.9 . . ?
C29 C23 C20 125.4(3) . . ?
C24 C23 C20 116.8(3) . . ?
C24 C23 C29 117.8(3) . . ?
O1 C1 C2 116.2(3) . . ?
O2 C1 O1 127.0(3) . . ?
O2 C1 C2 116.7(3) . . ?
C18 C22 H22 120.0 . . ?
C16 C22 C18 120.0(3) . . ?
C16 C22 H22 120.0 . . ?
O11 C31 C12 117.1(3) . . ?
O12 C31 O11 125.5(4) . . ?
O12 C31 C12 117.5(3) . . ?
O10 C28 C29 115.3(3) . . ?
O9 C28 O10 127.0(3) . . ?
O9 C28 C29 117.7(3) . . ?
C7 C13 H13 119.6 . . ?
C7 C13 C12 120.8(3) . . ?
C12 C13 H13 119.6 . . ?
C32 C11 H11 119.6 . . ?
C32 C11 C12 120.7(3) . . ?
C12 C11 H11 119.6 . . ?
N2 C24 C23 124.2(3) . . ?
N2 C24 H24 117.9 . . ?
C23 C24 H24 117.9 . . ?
O5 C00Y O4 125.6(4) . . ?
O5 C00Y C18 117.5(3) . . ?
O4 C00Y C18 116.9(3) . . ?
C29 C26 H26 120.0 . . ?
C25 C26 C29 120.1(4) . . ?
C25 C26 H26 120.0 . . ?
C11 C32 C10 119.4(3) . . ?
C8 C32 C11 119.5(3) . . ?
C8 C32 C10 121.1(3) . . ?
C20 C21 H21 119.7 . . ?
C20 C21 C16 120.5(3) . . ?
C16 C21 H21 119.7 . . ?
C13 C12 C31 120.8(3) . . ?
C11 C12 C31 120.2(3) . . ?
C11 C12 C13 118.9(3) . . ?
C7 C8 H8 119.6 . . ?
C32 C8 C7 120.7(3) . . ?
C32 C8 H8 119.6 . . ?
O14 C10 O13 124.2(4) . . ?
O14 C10 C32 117.4(3) . . ?
O13 C10 C32 118.4(4) . . ?
C6 C2 C1 122.0(3) . . ?
C3 C2 C6 119.0(3) . . ?
C3 C2 C1 118.9(3) . . ?
N1 C4 H4 118.8 . . ?
N1 C4 C3 122.4(4) . . ?
C3 C4 H4 118.8 . . ?
N2 C25 C26 121.9(3) . . ?
N2 C25 H25 119.0 . . ?
C26 C25 H25 119.0 . . ?
C2 C3 C4 119.8(4) . . ?
C2 C3 H3 120.1 . . ?
C4 C3 H3 120.1 . . ?
C22 C16 C21 119.6(3) . . ?
C22 C16 C15 121.1(3) . . ?
C21 C16 C15 119.2(3) . . ?
O7 C15 C16 115.4(3) . . ?
O8 C15 O7 125.9(4) . . ?
O8 C15 C16 118.6(3) . . ?
Cu3 O6 H6A 111.9 . . ?
Cu3 O6 H6B 112.0 . . ?
H6A O6 H6B 102.1 . . ?
H15A O15 H15B 104.6 . . ?
Cu2 O3 H3A 128.3 . . ?
Cu2 O3 H3B 129.3 . . ?
H3A O3 H3B 102.4 . . ?

loop_
_geom_bond_atom_site_label_1
_geom_bond_atom_site_label_2
_geom_bond_distance
_geom_bond_site_symmetry_2
_geom_bond_publ_flag
Cu2 Cu1 2.6568(7) . ?
Cu2 O4 1.944(3) . ?
Cu2 O10 1.959(3) 1_655 ?
Cu2 O2 1.958(3) . ?
Cu2 O11 1.956(3) 1_655 ?
Cu2 O3 2.145(3) . ?
O16b C14 1.40(3) . ?
N3b C14 1.458(12) . ?
C14b H14 0.9500 . ?
N3b C17 1.569(12) . ?
C17b H17A 0.9800 . ?
C17b H17B 0.9800 . ?
C17b H17C 0.9800 . ?
N3b C1A 1.473(12) . ?
C1Ab H1AA 0.9800 . ?
C1Ab H1AB 0.9800 . ?
C1Ab H1AC 0.9800 . ?
O17a H17D 0.9771 . ?
O17a H17E 1.0171 . ?
O1 Cu1 1.986(3) . ?
O1 C1 1.251(5) . ?
Cu1 O5 1.956(3) . ?
Cu1 O9 1.989(3) 1_655 ?
Cu1 O12 1.951(3) 1_655 ?
Cu1 O16 2.16(3) . ?
Cu1 O17 2.10(3) . ?
Cu3 O14 1.972(3) 1_545 ?
Cu3 O7 1.960(3) . ?
Cu3 N2 2.036(3) 2_665 ?
Cu3 N1 2.032(3) 2_666 ?
Cu3 O6 2.324(4) . ?
O5 C00Y 1.261(4) . ?
O4 C00Y 1.261(5) . ?
O14 Cu3 1.972(3) 1_565 ?
O14 C10 1.245(5) . ?
O10 Cu2 1.959(3) 1_455 ?
O10 C28 1.251(5) . ?
O9 Cu1 1.990(3) 1_455 ?
O9 C28 1.245(5) . ?
O2 C1 1.246(4) . ?
O7 C15 1.264(5) . ?
O11 Cu2 1.957(3) 1_455 ?
O11 C31 1.259(5) . ?
O12 Cu1 1.951(3) 1_455 ?
O12 C31 1.258(5) . ?
N2 Cu3 2.036(3) 2_665 ?
N2 C24 1.342(4) . ?
N2 C25 1.339(5) . ?
O8 C15 1.236(5) . ?
N1 Cu3 2.032(3) 2_666 ?
N1 C5 1.344(4) . ?
N1 C4 1.322(5) . ?
C6 C7 1.484(5) . ?
C6 C5 1.393(5) . ?
C6 C2 1.409(5) . ?
C18 C19 1.394(5) . ?
C18 C22 1.393(5) . ?
C18 C00Y 1.505(5) . ?
C19 H19 0.9500 . ?
C19 C20 1.383(5) . ?
O13 C10 1.243(5) . ?
C7 C13 1.381(5) . ?
C7 C8 1.399(5) . ?
C20 C23 1.508(5) . ?
C20 C21 1.380(5) . ?
C29 C23 1.386(5) . ?
C29 C28 1.522(5) . ?
C29 C26 1.391(5) . ?
C5 H5 0.9500 . ?
C23 C24 1.379(5) . ?
C1 C2 1.516(5) . ?
C22 H22 0.9500 . ?
C22 C16 1.378(5) . ?
C31 C12 1.487(5) . ?
C13 H13 0.9500 . ?
C13 C12 1.395(5) . ?
C11 H11 0.9500 . ?
C11 C32 1.386(5) . ?
C11 C12 1.396(5) . ?
C24 H24 0.9500 . ?
C26 H26 0.9500 . ?
C26 C25 1.376(5) . ?
C32 C8 1.380(5) . ?
C32 C10 1.515(5) . ?
C21 H21 0.9500 . ?
C21 C16 1.397(5) . ?
C8 H8 0.9500 . ?
C2 C3 1.374(5) . ?
C4 H4 0.9500 . ?
C4 C3 1.390(5) . ?
C25 H25 0.9500 . ?
C3 H3 0.9500 . ?
C16 C15 1.514(5) . ?
O6 H6A 0.9181 . ?
O6 H6B 0.9182 . ?
O15 H15A 0.8688 . ?
O15 H15B 0.8691 . ?
O3 H3A 1.0166 . ?
O3 H3B 1.0168 . ?

loop_
_geom_torsion_atom_site_label_1
_geom_torsion_atom_site_label_2
_geom_torsion_atom_site_label_3
_geom_torsion_atom_site_label_4
_geom_torsion
_geom_torsion_site_symmetry_1
_geom_torsion_site_symmetry_2
_geom_torsion_site_symmetry_3
_geom_torsion_site_symmetry_4
_geom_torsion_publ_flag
C17b N3b C14b O16b 0(2) . . . . ?
C1Ab N3b C14b O16b 173.5(18) . . . . ?
Cu2 O4 C00Y O5 7.6(6) . . . . ?
Cu2 O4 C00Y C18 -169.4(2) . . . . ?
Cu2 O10 C28 O9 -1.1(6) 1_455 . . . ?
Cu2 O10 C28 C29 176.9(2) 1_455 . . . ?
Cu2 O2 C1 O1 -1.7(6) . . . . ?
Cu2 O2 C1 C2 175.1(2) . . . . ?
Cu2 O11 C31 O12 7.9(6) 1_455 . . . ?
Cu2 O11 C31 C12 -170.9(3) 1_455 . . . ?
O1 C1 C2 C6 -158.9(4) . . . . ?
O1 C1 C2 C3 24.4(6) . . . . ?
Cu1 O16b C14b N3b 106.5(17) . . . . ?
Cu1 O1 C1 O2 5.2(6) . . . . ?
Cu1 O1 C1 C2 -171.5(2) . . . . ?
Cu1 O5 C00Y O4 -6.6(5) . . . . ?
Cu1 O5 C00Y C18 170.3(2) . . . . ?
Cu1 O9 C28 O10 3.1(6) 1_455 . . . ?
Cu1 O9 C28 C29 -174.9(2) 1_455 . . . ?
Cu1 O12 C31 O11 -4.5(6) 1_455 . . . ?
Cu1 O12 C31 C12 174.3(2) 1_455 . . . ?
Cu3 O14 C10 O13 3.8(5) 1_565 . . . ?
Cu3 O14 C10 C32 -177.7(3) 1_565 . . . ?
Cu3 O7 C15 O8 -3.1(5) . . . . ?
Cu3 O7 C15 C16 176.6(2) . . . . ?
Cu3 N2 C24 C23 -176.7(3) 2_665 . . . ?
Cu3 N2 C25 C26 176.5(3) 2_665 . . . ?
Cu3 N1 C5 C6 -175.3(3) 2_666 . . . ?
Cu3 N1 C4 C3 174.6(3) 2_666 . . . ?
O2 C1 C2 C6 24.0(5) . . . . ?
O2 C1 C2 C3 -152.7(4) . . . . ?
O11 C31 C12 C13 170.1(4) . . . . ?
O11 C31 C12 C11 -7.2(5) . . . . ?
O12 C31 C12 C13 -8.8(5) . . . . ?
O12 C31 C12 C11 173.9(4) . . . . ?
N1 C4 C3 C2 0.8(7) . . . . ?
C6 C7 C13 C12 173.2(3) . . . . ?
C6 C7 C8 C32 -174.9(3) . . . . ?
C6 C2 C3 C4 0.3(6) . . . . ?
C18 C19 C20 C23 -170.6(3) . . . . ?
C18 C19 C20 C21 3.3(5) . . . . ?
C18 C22 C16 C21 2.3(5) . . . . ?
C18 C22 C16 C15 -177.7(3) . . . . ?
C19 C18 C22 C16 0.0(5) . . . . ?
C19 C18 C00Y O5 -172.3(3) . . . . ?
C19 C18 C00Y O4 5.0(5) . . . . ?
C19 C20 C23 C29 -73.9(5) . . . . ?
C19 C20 C23 C24 104.7(4) . . . . ?
C19 C20 C21 C16 -0.9(5) . . . . ?
C7 C6 C5 N1 175.8(3) . . . . ?
C7 C6 C2 C1 7.4(6) . . . . ?
C7 C6 C2 C3 -175.9(4) . . . . ?
C7 C13 C12 C31 -175.9(3) . . . . ?
C7 C13 C12 C11 1.5(6) . . . . ?
C20 C23 C24 N2 -177.9(3) . . . . ?
C20 C21 C16 C22 -1.9(5) . . . . ?
C20 C21 C16 C15 178.1(3) . . . . ?
C29 C23 C24 N2 0.9(6) . . . . ?
C29 C26 C25 N2 -0.4(7) . . . . ?
C5 N1 C4 C3 -1.3(6) . . . . ?
C5 C6 C7 C13 -99.4(4) . . . . ?
C5 C6 C7 C8 76.3(4) . . . . ?
C5 C6 C2 C1 -177.4(3) . . . . ?
C5 C6 C2 C3 -0.8(5) . . . . ?
C23 C20 C21 C16 172.9(3) . . . . ?
C23 C29 C28 O10 162.1(4) . . . . ?
C23 C29 C28 O9 -19.7(6) . . . . ?
C23 C29 C26 C25 2.9(6) . . . . ?
C1 C2 C3 C4 177.1(4) . . . . ?
C22 C18 C19 C20 -2.9(5) . . . . ?
C22 C18 C00Y O5 3.7(5) . . . . ?
C22 C18 C00Y O4 -179.1(3) . . . . ?
C22 C16 C15 O7 -19.3(5) . . . . ?
C22 C16 C15 O8 160.4(4) . . . . ?
C28 C29 C23 C20 -6.0(6) . . . . ?
C28 C29 C23 C24 175.3(3) . . . . ?
C28 C29 C26 C25 -175.6(4) . . . . ?
C13 C7 C8 C32 0.8(5) . . . . ?
C11 C32 C8 C7 2.0(6) . . . . ?
C11 C32 C10 O14 -157.2(4) . . . . ?
C11 C32 C10 O13 21.4(6) . . . . ?
C24 N2 C25 C26 -1.9(6) . . . . ?
C00Y C18 C19 C20 173.1(3) . . . . ?
C00Y C18 C22 C16 -175.9(3) . . . . ?
C26 C29 C23 C20 175.5(4) . . . . ?
C26 C29 C23 C24 -3.1(5) . . . . ?
C26 C29 C28 O10 -19.5(5) . . . . ?
C26 C29 C28 O9 158.7(4) . . . . ?
C32 C11 C12 C31 178.8(4) . . . . ?
C32 C11 C12 C13 1.4(6) . . . . ?
C21 C20 C23 C29 112.3(4) . . . . ?
C21 C20 C23 C24 -69.1(4) . . . . ?
C21 C16 C15 O7 160.7(3) . . . . ?
C21 C16 C15 O8 -19.6(5) . . . . ?
C12 C11 C32 C8 -3.2(6) . . . . ?
C12 C11 C32 C10 177.8(4) . . . . ?
C8 C7 C13 C12 -2.6(5) . . . . ?
C8 C32 C10 O14 23.8(5) . . . . ?
C8 C32 C10 O13 -157.6(4) . . . . ?
C10 C32 C8 C7 -179.0(3) . . . . ?
C2 C6 C7 C13 75.7(5) . . . . ?
C2 C6 C7 C8 -108.6(4) . . . . ?
C2 C6 C5 N1 0.3(5) . . . . ?
C4 N1 C5 C6 0.7(6) . . . . ?
C25 N2 C24 C23 1.6(6) . . . . ?

loop_
_smtbx_masks_void_nr
_smtbx_masks_void_average_x
_smtbx_masks_void_average_y
_smtbx_masks_void_average_z
_smtbx_masks_void_volume
_smtbx_masks_void_count_electrons
_smtbx_masks_void_content
1 -0.652 0.159 -0.793 612.7 157.7 '4 DMF'
2 0.500 0.500 0.500 111.7 34.0 '3.4 H2O'
